data_4082765
loop_
_publ_author_name
'Ebert, Hanna'
'Timmermann, Vanessa'
'Oswald, Tim'
'Saak, Wolfgang'
'Schmidtmann, Marc'
'Friedemann, Marion'
'Haase, Detlev'
'Beckhaus, R\"udiger'

_publ_section_title
;
 Synthesis and Reactivity of Bis(\h5:\h1-pentafulvene)zirconium Complexes
;
_journal_issue 6
_journal_name_full Organometallics
_journal_page_first 1440
_journal_paper_doi 10.1021/om500031s
_journal_volume 33
_journal_year 2014
_chemical_formula_sum 'C43 H45 Cl2 Zr'
_chemical_formula_weight 723.91
_chemical_name_systematic
; 
 ? 
;
_space_group_IT_number 2
_symmetry_cell_setting triclinic
_symmetry_space_group_name_Hall '-P 1'
_symmetry_space_group_name_H-M 'P -1'
_atom_sites_solution_hydrogens geom
_atom_sites_solution_primary direct
_atom_sites_solution_secondary difmap
_audit_creation_method SHELXL-97
_cell_angle_alpha 71.842(2)
_cell_angle_beta 81.563(2)
_cell_angle_gamma 63.229(2)
_cell_formula_units_Z 2
_cell_length_a 10.9192(5)
_cell_length_b 11.8672(5)
_cell_length_c 16.4574(7)
_cell_measurement_reflns_used 9828
_cell_measurement_temperature 153(2)
_cell_measurement_theta_max 34.11
_cell_measurement_theta_min 2.45
_cell_volume 1809.11(14)
_computing_cell_refinement 'Bruker SAINT'
_computing_data_collection 'Bruker APEX2'
_computing_data_reduction 'Bruker SAINT'
_computing_molecular_graphics 'Diamond Crystal Impact, 2010)'
_computing_publication_material 'SHELX-97 (Sheldrick, 2008)'
_computing_structure_refinement 'SHELXL-97 (Sheldrick, 2008)'
_computing_structure_solution 'SHELXS-97 (Sheldrick, 2008)'
_diffrn_ambient_temperature 153(2)
_diffrn_measured_fraction_theta_full 0.998
_diffrn_measured_fraction_theta_max 0.982
_diffrn_measurement_device_type 'Bruker APEX-II CCD'
_diffrn_measurement_method '\f and \w scans'
_diffrn_radiation_monochromator graphite
_diffrn_radiation_source 'fine-focus sealed tube'
_diffrn_radiation_type MoK\a
_diffrn_radiation_wavelength 0.71073
_diffrn_reflns_av_R_equivalents 0.0503
_diffrn_reflns_av_sigmaI/netI 0.0422
_diffrn_reflns_limit_h_max 17
_diffrn_reflns_limit_h_min -17
_diffrn_reflns_limit_k_max 19
_diffrn_reflns_limit_k_min -19
_diffrn_reflns_limit_l_max 26
_diffrn_reflns_limit_l_min -26
_diffrn_reflns_number 68838
_diffrn_reflns_theta_full 30.00
_diffrn_reflns_theta_max 35.39
_diffrn_reflns_theta_min 2.67
_exptl_absorpt_coefficient_mu 0.481
_exptl_absorpt_correction_T_max 0.8954
_exptl_absorpt_correction_T_min 0.8680
_exptl_absorpt_correction_type numerical
_exptl_absorpt_process_details 'SADABS (Sheldrick)'
_exptl_crystal_colour colourless
_exptl_crystal_density_diffrn 1.329
_exptl_crystal_density_method 'not measured'
_exptl_crystal_description block
_exptl_crystal_F_000 754
_exptl_crystal_size_max 0.30
_exptl_crystal_size_mid 0.28
_exptl_crystal_size_min 0.23
_refine_diff_density_max 0.554
_refine_diff_density_min -0.374
_refine_diff_density_rms 0.068
_refine_ls_extinction_method none
_refine_ls_goodness_of_fit_ref 1.033
_refine_ls_hydrogen_treatment constr
_refine_ls_matrix_type full
_refine_ls_number_parameters 420
_refine_ls_number_reflns 16106
_refine_ls_number_restraints 0
_refine_ls_restrained_S_all 1.033
_refine_ls_R_factor_all 0.0472
_refine_ls_R_factor_gt 0.0323
_refine_ls_shift/su_max 0.002
_refine_ls_shift/su_mean 0.000
_refine_ls_structure_factor_coef Fsqd
_refine_ls_weighting_details 'calc w=1/[\s^2^(Fo^2^)+(0.0373P)^2^+0.4106P] where P=(Fo^2^+2Fc^2^)/3'
_refine_ls_weighting_scheme calc
_refine_ls_wR_factor_gt 0.0777
_refine_ls_wR_factor_ref 0.0861
_reflns_number_gt 13111
_reflns_number_total 16106
_reflns_threshold_expression >2sigma(I)
_cod_data_source_file om500031s_si_001.cif
_cod_data_source_block 3
_cod_depositor_comments
;
The following automatic conversions were performed:

'_symmetry_cell_setting' value 'Triclinic' changed to 'triclinic'
according to
/usr/data/users/saulius/crontab/automatic-downloads/current/ACS/lib/dictionaries/cif_core.dic
dictionary named 'cif_core.dic' version 2.4.2 from 2011-04-26.

Automatic conversion script
Id: cif_fix_values 2281 2013-09-26 08:29:07Z andrius 
;
_cod_original_sg_symbol_H-M P-1
_cod_database_code 4082765

loop_
_symmetry_equiv_pos_as_xyz
'x, y, z'
'-x, -y, -z'

loop_
_atom_site_label
_atom_site_type_symbol
_atom_site_fract_x
_atom_site_fract_y
_atom_site_fract_z
_atom_site_U_iso_or_equiv
_atom_site_adp_type
_atom_site_occupancy
_atom_site_symmetry_multiplicity
_atom_site_calc_flag
_atom_site_refinement_flags
Zr1 Zr 0.702165(10) 0.395986(9) 0.362752(6) 0.01888(3) Uani 1 1 d .
Cl1 Cl 0.69829(4) 0.50054(3) 0.469934(18) 0.03209(7) Uani 1 1 d .
Cl2 Cl 0.91723(3) 0.38742(3) 0.29217(2) 0.02819(6) Uani 1 1 d .
C1 C 0.57958(11) 0.62996(10) 0.26778(7) 0.02052(18) Uani 1 1 d .
C2 C 0.48132(11) 0.60184(10) 0.32691(8) 0.02418(19) Uani 1 1 d .
H2 H 0.4352 0.6447 0.3699 0.029 Uiso 1 1 calc R
C3 C 0.46373(12) 0.49996(11) 0.31111(8) 0.0275(2) Uani 1 1 d .
H3 H 0.4045 0.4618 0.3418 0.033 Uiso 1 1 calc R
C4 C 0.55011(12) 0.46438(11) 0.24132(8) 0.0259(2) Uani 1 1 d .
H4 H 0.5591 0.3982 0.2169 0.031 Uiso 1 1 calc R
C5 C 0.62026(12) 0.54483(10) 0.21458(7) 0.02249(19) Uani 1 1 d .
H5 H 0.6842 0.5425 0.1686 0.027 Uiso 1 1 calc R
C6 C 0.63816(11) 0.72415(10) 0.26710(7) 0.02052(17) Uani 1 1 d .
H6 H 0.7179 0.6731 0.3070 0.025 Uiso 1 1 calc R
C7 C 0.53868(11) 0.83897(10) 0.30152(7) 0.02106(18) Uani 1 1 d .
C8 C 0.40479(14) 0.91746(13) 0.27229(9) 0.0345(3) Uani 1 1 d .
H8 H 0.3696 0.8950 0.2333 0.041 Uiso 1 1 calc R
C9 C 0.32185(15) 1.02862(13) 0.29970(10) 0.0383(3) Uani 1 1 d .
H9 H 0.2308 1.0811 0.2789 0.046 Uiso 1 1 calc R
C10 C 0.36978(14) 1.06407(11) 0.35694(8) 0.0291(2) Uani 1 1 d .
C11 C 0.50210(13) 0.98399(11) 0.38732(8) 0.0271(2) Uani 1 1 d .
H11 H 0.5367 1.0056 0.4271 0.033 Uiso 1 1 calc R
C12 C 0.58501(12) 0.87251(11) 0.36045(7) 0.02358(19) Uani 1 1 d .
H12 H 0.6749 0.8184 0.3829 0.028 Uiso 1 1 calc R
C13 C 0.28214(18) 1.18679(13) 0.38476(10) 0.0428(3) Uani 1 1 d .
H13A H 0.3140 1.1775 0.4402 0.064 Uiso 1 1 calc R
H13B H 0.1864 1.1999 0.3900 0.064 Uiso 1 1 calc R
H13C H 0.2892 1.2626 0.3422 0.064 Uiso 1 1 calc R
C14 C 0.69422(11) 0.77613(10) 0.18059(7) 0.02221(18) Uani 1 1 d .
C15 C 0.81836(13) 0.78317(13) 0.17675(8) 0.0310(2) Uani 1 1 d .
H15 H 0.8706 0.7486 0.2274 0.037 Uiso 1 1 calc R
C16 C 0.86788(15) 0.83997(15) 0.10017(10) 0.0376(3) Uani 1 1 d .
H16 H 0.9529 0.8442 0.0992 0.045 Uiso 1 1 calc R
C17 C 0.79434(15) 0.89056(13) 0.02513(9) 0.0344(3) Uani 1 1 d .
C18 C 0.67160(15) 0.88156(13) 0.02852(8) 0.0345(3) Uani 1 1 d .
H18 H 0.6208 0.9140 -0.0224 0.041 Uiso 1 1 calc R
C19 C 0.62130(13) 0.82588(12) 0.10518(8) 0.0292(2) Uani 1 1 d .
H19 H 0.5362 0.8218 0.1060 0.035 Uiso 1 1 calc R
C20 C 0.8463(2) 0.95487(18) -0.05783(11) 0.0530(4) Uani 1 1 d .
H20A H 0.7995 1.0505 -0.0685 0.080 Uiso 1 1 calc R
H20B H 0.8278 0.9306 -0.1049 0.080 Uiso 1 1 calc R
H20C H 0.9453 0.9252 -0.0540 0.080 Uiso 1 1 calc R
C21 C 0.80620(12) 0.15491(9) 0.36936(7) 0.02190(18) Uani 1 1 d .
C22 C 0.66379(13) 0.19720(10) 0.38500(8) 0.0255(2) Uani 1 1 d .
H22 H 0.5997 0.2023 0.3491 0.031 Uiso 1 1 calc R
C23 C 0.63277(15) 0.23089(11) 0.46387(8) 0.0314(3) Uani 1 1 d .
H23 H 0.5443 0.2643 0.4891 0.038 Uiso 1 1 calc R
C24 C 0.75660(15) 0.20583(11) 0.49777(7) 0.0316(3) Uani 1 1 d .
H24 H 0.7666 0.2171 0.5507 0.038 Uiso 1 1 calc R
C25 C 0.86284(13) 0.16129(10) 0.43965(7) 0.0263(2) Uani 1 1 d .
H25 H 0.9567 0.1391 0.4461 0.032 Uiso 1 1 calc R
C26 C 0.88978(11) 0.09949(10) 0.29780(7) 0.02077(18) Uani 1 1 d .
H26 H 0.9675 0.1253 0.2850 0.025 Uiso 1 1 calc R
C27 C 0.80800(12) 0.15507(10) 0.21568(7) 0.02193(18) Uani 1 1 d .
C28 C 0.71375(14) 0.11106(12) 0.20626(8) 0.0294(2) Uani 1 1 d .
H28 H 0.7017 0.0435 0.2512 0.035 Uiso 1 1 calc R
C29 C 0.63692(16) 0.16439(13) 0.13215(10) 0.0362(3) Uani 1 1 d .
H29 H 0.5725 0.1334 0.1274 0.043 Uiso 1 1 calc R
C30 C 0.65285(16) 0.26220(13) 0.06495(9) 0.0354(3) Uani 1 1 d .
C31 C 0.74823(15) 0.30496(13) 0.07393(8) 0.0337(3) Uani 1 1 d .
H31 H 0.7613 0.3713 0.0285 0.040 Uiso 1 1 calc R
C32 C 0.82513(13) 0.25251(11) 0.14831(7) 0.0266(2) Uani 1 1 d .
H32 H 0.8895 0.2835 0.1530 0.032 Uiso 1 1 calc R
C33 C 0.5714(2) 0.31959(19) -0.01645(11) 0.0540(5) Uani 1 1 d .
H33A H 0.6250 0.2729 -0.0586 0.081 Uiso 1 1 calc R
H33B H 0.5511 0.4129 -0.0393 0.081 Uiso 1 1 calc R
H33C H 0.4853 0.3102 -0.0042 0.081 Uiso 1 1 calc R
C34 C 0.95200(11) -0.05062(10) 0.32480(7) 0.02118(18) Uani 1 1 d .
C35 C 0.90669(12) -0.12233(10) 0.39591(7) 0.0260(2) Uani 1 1 d .
H35 H 0.8407 -0.0784 0.4333 0.031 Uiso 1 1 calc R
C36 C 0.95711(13) -0.25827(11) 0.41299(8) 0.0293(2) Uani 1 1 d .
H36 H 0.9256 -0.3056 0.4624 0.035 Uiso 1 1 calc R
C37 C 1.05240(12) -0.32560(10) 0.35924(8) 0.0268(2) Uani 1 1 d .
C38 C 1.10251(13) -0.25441(11) 0.29055(8) 0.0292(2) Uani 1 1 d .
H38 H 1.1717 -0.2990 0.2547 0.035 Uiso 1 1 calc R
C39 C 1.05307(13) -0.11901(11) 0.27340(8) 0.0274(2) Uani 1 1 d .
H39 H 1.0888 -0.0725 0.2259 0.033 Uiso 1 1 calc R
C40 C 1.09619(15) -0.47018(11) 0.37360(10) 0.0365(3) Uani 1 1 d .
H40A H 1.1577 -0.5205 0.4228 0.055 Uiso 1 1 calc R
H40B H 1.1442 -0.4960 0.3226 0.055 Uiso 1 1 calc R
H40C H 1.0151 -0.4881 0.3848 0.055 Uiso 1 1 calc R
C41 C 0.7875(3) 0.5711(3) -0.14320(16) 0.0844(8) Uani 1 1 d .
H41A H 0.8486 0.5745 -0.1930 0.127 Uiso 1 1 calc R
H41B H 0.6945 0.6393 -0.1590 0.127 Uiso 1 1 calc R
H41C H 0.7865 0.4846 -0.1239 0.127 Uiso 1 1 calc R
C42 C 0.8386(3) 0.5939(2) -0.07177(16) 0.0670(6) Uani 1 1 d .
H42A H 0.8432 0.6797 -0.0931 0.080 Uiso 1 1 calc R
H42B H 0.7708 0.5996 -0.0243 0.080 Uiso 1 1 calc R
C43 C 0.9768(2) 0.4898(2) -0.03703(13) 0.0548(5) Uani 1 1 d .
H43A H 1.0456 0.4873 -0.0837 0.066 Uiso 1 1 calc R
H43B H 0.9737 0.4034 -0.0184 0.066 Uiso 1 1 calc R

loop_
_atom_site_aniso_label
_atom_site_aniso_U_11
_atom_site_aniso_U_22
_atom_site_aniso_U_33
_atom_site_aniso_U_23
_atom_site_aniso_U_13
_atom_site_aniso_U_12
Zr1 0.02209(5) 0.01471(4) 0.01875(5) -0.00349(3) -0.00205(3) -0.00719(3)
Cl1 0.04616(17) 0.02390(12) 0.02501(12) -0.00822(10) -0.00882(11) -0.01061(11)
Cl2 0.02346(12) 0.02619(12) 0.03507(14) -0.00605(10) -0.00054(10) -0.01232(10)
C1 0.0223(4) 0.0161(4) 0.0211(4) -0.0040(3) -0.0037(3) -0.0063(3)
C2 0.0207(5) 0.0200(4) 0.0284(5) -0.0066(4) -0.0003(4) -0.0059(4)
C3 0.0214(5) 0.0237(5) 0.0367(6) -0.0064(4) -0.0035(4) -0.0095(4)
C4 0.0288(5) 0.0211(4) 0.0289(5) -0.0062(4) -0.0091(4) -0.0096(4)
C5 0.0271(5) 0.0188(4) 0.0197(4) -0.0040(3) -0.0051(4) -0.0077(4)
C6 0.0222(4) 0.0166(4) 0.0213(4) -0.0044(3) -0.0033(3) -0.0068(3)
C7 0.0231(5) 0.0168(4) 0.0222(4) -0.0046(3) -0.0013(3) -0.0080(3)
C8 0.0301(6) 0.0294(6) 0.0404(7) -0.0155(5) -0.0114(5) -0.0027(5)
C9 0.0307(6) 0.0289(6) 0.0462(8) -0.0155(5) -0.0083(5) 0.0005(5)
C10 0.0344(6) 0.0186(4) 0.0290(5) -0.0068(4) 0.0047(4) -0.0081(4)
C11 0.0342(6) 0.0239(5) 0.0272(5) -0.0101(4) 0.0037(4) -0.0151(4)
C12 0.0246(5) 0.0224(4) 0.0258(5) -0.0077(4) -0.0003(4) -0.0111(4)
C13 0.0497(8) 0.0254(6) 0.0421(7) -0.0151(5) 0.0040(6) -0.0041(6)
C14 0.0245(5) 0.0173(4) 0.0228(4) -0.0047(3) -0.0014(4) -0.0074(3)
C15 0.0271(5) 0.0357(6) 0.0294(5) -0.0072(5) -0.0002(4) -0.0140(5)
C16 0.0321(6) 0.0438(7) 0.0378(7) -0.0092(6) 0.0066(5) -0.0203(6)
C17 0.0353(6) 0.0271(5) 0.0312(6) -0.0047(5) 0.0086(5) -0.0103(5)
C18 0.0357(6) 0.0321(6) 0.0248(5) -0.0014(4) -0.0025(5) -0.0088(5)
C19 0.0289(6) 0.0303(5) 0.0249(5) -0.0019(4) -0.0047(4) -0.0120(4)
C20 0.0514(9) 0.0490(9) 0.0409(8) -0.0001(7) 0.0156(7) -0.0192(8)
C21 0.0263(5) 0.0141(4) 0.0223(4) -0.0031(3) -0.0008(4) -0.0073(3)
C22 0.0292(5) 0.0179(4) 0.0295(5) -0.0061(4) 0.0042(4) -0.0120(4)
C23 0.0401(7) 0.0211(5) 0.0292(5) -0.0063(4) 0.0116(5) -0.0140(5)
C24 0.0483(7) 0.0203(5) 0.0193(5) -0.0021(4) 0.0003(5) -0.0112(5)
C25 0.0339(6) 0.0173(4) 0.0217(4) -0.0017(4) -0.0058(4) -0.0067(4)
C26 0.0226(4) 0.0162(4) 0.0213(4) -0.0040(3) -0.0006(3) -0.0072(3)
C27 0.0254(5) 0.0170(4) 0.0215(4) -0.0052(3) -0.0006(4) -0.0075(3)
C28 0.0354(6) 0.0229(5) 0.0318(6) -0.0050(4) -0.0053(5) -0.0143(4)
C29 0.0409(7) 0.0318(6) 0.0407(7) -0.0102(5) -0.0120(6) -0.0161(5)
C30 0.0420(7) 0.0310(6) 0.0289(6) -0.0086(5) -0.0108(5) -0.0087(5)
C31 0.0432(7) 0.0301(6) 0.0218(5) -0.0015(4) -0.0040(5) -0.0134(5)
C32 0.0313(6) 0.0244(5) 0.0226(5) -0.0036(4) -0.0007(4) -0.0124(4)
C33 0.0647(11) 0.0510(9) 0.0414(8) -0.0095(7) -0.0257(8) -0.0154(8)
C34 0.0213(4) 0.0165(4) 0.0234(4) -0.0043(3) -0.0018(3) -0.0064(3)
C35 0.0282(5) 0.0178(4) 0.0264(5) -0.0033(4) 0.0015(4) -0.0074(4)
C36 0.0306(6) 0.0181(4) 0.0330(6) -0.0005(4) -0.0019(4) -0.0092(4)
C37 0.0257(5) 0.0169(4) 0.0354(6) -0.0059(4) -0.0120(4) -0.0047(4)
C38 0.0278(5) 0.0216(5) 0.0330(6) -0.0107(4) -0.0025(4) -0.0035(4)
C39 0.0266(5) 0.0221(5) 0.0284(5) -0.0071(4) 0.0025(4) -0.0069(4)
C40 0.0393(7) 0.0178(5) 0.0515(8) -0.0089(5) -0.0169(6) -0.0071(5)
C41 0.0940(19) 0.121(2) 0.0506(12) -0.0140(13) 0.0120(12) -0.0671(18)
C42 0.0685(14) 0.0666(13) 0.0691(13) -0.0184(11) 0.0107(11) -0.0353(11)
C43 0.0611(11) 0.0549(10) 0.0574(10) -0.0255(9) 0.0215(9) -0.0326(9)

loop_
_atom_type_symbol
_atom_type_description
_atom_type_scat_dispersion_real
_atom_type_scat_dispersion_imag
_atom_type_scat_source
C C 0.0033 0.0016 'International Tables Vol C Tables 4.2.6.8 and 6.1.1.4'
H H 0.0000 0.0000 'International Tables Vol C Tables 4.2.6.8 and 6.1.1.4'
Cl Cl 0.1484 0.1585 'International Tables Vol C Tables 4.2.6.8 and 6.1.1.4'
Zr Zr -2.9673 0.5597 'International Tables Vol C Tables 4.2.6.8 and 6.1.1.4'

loop_
_geom_angle_atom_site_label_1
_geom_angle_atom_site_label_2
_geom_angle_atom_site_label_3
_geom_angle
_geom_angle_site_symmetry_3
Cl2 Zr1 Cl1 98.225(12) .
Cl2 Zr1 C23 134.10(3) .
Cl1 Zr1 C23 94.66(3) .
Cl2 Zr1 C3 132.81(3) .
Cl1 Zr1 C3 105.92(3) .
C23 Zr1 C3 84.04(5) .
Cl2 Zr1 C4 103.02(3) .
Cl1 Zr1 C4 133.10(3) .
C23 Zr1 C4 99.49(5) .
C3 Zr1 C4 33.27(4) .
Cl2 Zr1 C22 115.49(3) .
Cl1 Zr1 C22 127.83(3) .
C23 Zr1 C22 33.40(4) .
C3 Zr1 C22 79.89(4) .
C4 Zr1 C22 78.26(4) .
Cl2 Zr1 C2 121.33(3) .
Cl1 Zr1 C2 78.80(3) .
C23 Zr1 C2 104.34(4) .
C3 Zr1 C2 32.77(4) .
C4 Zr1 C2 54.42(4) .
C22 Zr1 C2 111.04(4) .
Cl2 Zr1 C5 78.65(3) .
Cl1 Zr1 C5 116.92(3) .
C23 Zr1 C5 132.13(4) .
C3 Zr1 C5 54.34(4) .
C4 Zr1 C5 32.69(4) .
C22 Zr1 C5 108.28(4) .
C2 Zr1 C5 53.76(4) .
Cl2 Zr1 C21 84.13(3) .
Cl1 Zr1 C21 129.85(3) .
C23 Zr1 C21 54.72(4) .
C3 Zr1 C21 108.41(4) .
C4 Zr1 C21 93.84(4) .
C22 Zr1 C21 32.70(4) .
C2 Zr1 C21 141.16(4) .
C5 Zr1 C21 112.65(3) .
Cl2 Zr1 C24 108.48(3) .
Cl1 Zr1 C24 78.55(3) .
C23 Zr1 C24 32.62(5) .
C3 Zr1 C24 115.61(5) .
C4 Zr1 C24 130.66(4) .
C22 Zr1 C24 54.24(4) .
C2 Zr1 C24 127.42(4) .
C5 Zr1 C24 162.49(4) .
C21 Zr1 C24 53.99(4) .
Cl2 Zr1 C25 80.61(3) .
Cl1 Zr1 C25 97.95(3) .
C23 Zr1 C25 53.97(4) .
C3 Zr1 C25 133.21(4) .
C4 Zr1 C25 126.34(4) .
C22 Zr1 C25 53.94(4) .
C2 Zr1 C25 158.02(4) .
C5 Zr1 C25 141.42(4) .
C21 Zr1 C25 32.61(4) .
C24 Zr1 C25 32.11(4) .
Cl2 Zr1 C1 88.87(3) .
Cl1 Zr1 C1 85.12(2) .
C23 Zr1 C1 136.19(4) .
C3 Zr1 C1 54.48(4) .
C4 Zr1 C1 54.42(4) .
C22 Zr1 C1 131.15(4) .
C2 Zr1 C1 32.59(4) .
C5 Zr1 C1 32.47(3) .
C21 Zr1 C1 144.95(3) .
C24 Zr1 C1 157.57(4) .
C25 Zr1 C1 169.35(4) .
C5 C1 C2 106.81(10) .
C5 C1 C6 126.76(10) .
C2 C1 C6 126.23(9) .
C5 C1 Zr1 72.95(6) .
C2 C1 Zr1 72.47(6) .
C6 C1 Zr1 115.98(7) .
C3 C2 C1 108.72(10) .
C3 C2 Zr1 71.91(6) .
C1 C2 Zr1 74.94(6) .
C2 C3 C4 107.90(11) .
C2 C3 Zr1 75.32(7) .
C4 C3 Zr1 73.63(7) .
C5 C4 C3 107.77(10) .
C5 C4 Zr1 75.52(6) .
C3 C4 Zr1 73.10(7) .
C4 C5 C1 108.79(10) .
C4 C5 Zr1 71.79(6) .
C1 C5 Zr1 74.58(6) .
C1 C6 C14 114.33(9) .
C1 C6 C7 113.36(9) .
C14 C6 C7 109.49(8) .
C12 C7 C8 118.06(10) .
C12 C7 C6 119.10(10) .
C8 C7 C6 122.72(10) .
C7 C8 C9 120.64(12) .
C10 C9 C8 121.19(12) .
C11 C10 C9 117.95(11) .
C11 C10 C13 120.52(13) .
C9 C10 C13 121.52(13) .
C10 C11 C12 121.03(11) .
C7 C12 C11 121.09(11) .
C15 C14 C19 117.99(11) .
C15 C14 C6 119.29(10) .
C19 C14 C6 122.57(11) .
C14 C15 C16 121.21(12) .
C17 C16 C15 120.68(13) .
C18 C17 C16 118.21(12) .
C18 C17 C20 120.94(14) .
C16 C17 C20 120.85(15) .
C17 C18 C19 121.18(13) .
C14 C19 C18 120.71(12) .
C22 C21 C25 107.11(10) .
C22 C21 C26 128.20(10) .
C25 C21 C26 124.42(10) .
C22 C21 Zr1 71.94(6) .
C25 C21 Zr1 74.36(6) .
C26 C21 Zr1 123.78(7) .
C21 C22 C23 108.27(11) .
C21 C22 Zr1 75.35(6) .
C23 C22 Zr1 72.80(7) .
C24 C23 C22 107.84(11) .
C24 C23 Zr1 76.18(7) .
C22 C23 Zr1 73.80(6) .
C25 C24 C23 108.14(11) .
C25 C24 Zr1 74.35(6) .
C23 C24 Zr1 71.20(7) .
C24 C25 C21 108.61(11) .
C24 C25 Zr1 73.54(6) .
C21 C25 Zr1 73.02(6) .
C21 C26 C27 112.65(9) .
C21 C26 C34 111.33(8) .
C27 C26 C34 110.46(9) .
C32 C27 C28 118.25(11) .
C32 C27 C26 120.51(10) .
C28 C27 C26 121.24(10) .
C29 C28 C27 121.02(12) .
C30 C29 C28 121.02(13) .
C29 C30 C31 117.95(12) .
C29 C30 C33 121.52(15) .
C31 C30 C33 120.52(14) .
C30 C31 C32 121.38(12) .
C27 C32 C31 120.37(12) .
C35 C34 C39 118.02(10) .
C35 C34 C26 122.91(9) .
C39 C34 C26 118.95(10) .
C34 C35 C36 120.70(11) .
C37 C36 C35 121.28(11) .
C36 C37 C38 117.77(10) .
C36 C37 C40 120.83(12) .
C38 C37 C40 121.37(12) .
C37 C38 C39 121.11(11) .
C38 C39 C34 120.96(11) .
C43 C42 C41 114.8(2) .
C42 C43 C43 114.2(2) 2_765

loop_
_geom_bond_atom_site_label_1
_geom_bond_atom_site_label_2
_geom_bond_distance
_geom_bond_site_symmetry_2
Zr1 Cl2 2.4356(3) .
Zr1 Cl1 2.4388(3) .
Zr1 C23 2.4733(12) .
Zr1 C3 2.4748(12) .
Zr1 C4 2.4816(11) .
Zr1 C22 2.4863(11) .
Zr1 C2 2.5186(11) .
Zr1 C5 2.5295(10) .
Zr1 C21 2.5301(10) .
Zr1 C24 2.5371(11) .
Zr1 C25 2.5475(11) .
Zr1 C1 2.5505(10) .
C1 C5 1.4202(14) .
C1 C2 1.4224(16) .
C1 C6 1.5143(15) .
C2 C3 1.4093(17) .
C3 C4 1.4187(18) .
C4 C5 1.4108(17) .
C6 C14 1.5230(15) .
C6 C7 1.5246(14) .
C7 C12 1.3860(15) .
C7 C8 1.3917(17) .
C8 C9 1.3924(18) .
C9 C10 1.389(2) .
C10 C11 1.3855(19) .
C10 C13 1.5093(17) .
C11 C12 1.3905(15) .
C14 C15 1.3864(18) .
C14 C19 1.3901(16) .
C15 C16 1.3907(19) .
C16 C17 1.387(2) .
C17 C18 1.384(2) .
C17 C20 1.511(2) .
C18 C19 1.3907(18) .
C21 C22 1.4129(16) .
C21 C25 1.4258(16) .
C21 C26 1.5097(15) .
C22 C23 1.4253(17) .
C23 C24 1.408(2) .
C24 C25 1.4062(18) .
C26 C27 1.5253(15) .
C26 C34 1.5288(14) .
C27 C32 1.3916(15) .
C27 C28 1.3918(17) .
C28 C29 1.3901(19) .
C29 C30 1.388(2) .
C30 C31 1.390(2) .
C30 C33 1.511(2) .
C31 C32 1.3953(18) .
C34 C35 1.3882(15) .
C34 C39 1.3925(15) .
C35 C36 1.3955(15) .
C36 C37 1.3875(18) .
C37 C38 1.3895(19) .
C37 C40 1.5065(16) .
C38 C39 1.3905(16) .
C41 C42 1.514(4) .
C42 C43 1.504(3) .
C43 C43 1.509(4) 2_765

loop_
_geom_torsion_atom_site_label_1
_geom_torsion_atom_site_label_2
_geom_torsion_atom_site_label_3
_geom_torsion_atom_site_label_4
_geom_torsion
_geom_torsion_site_symmetry_4
Cl2 Zr1 C1 C5 70.39(6) .
Cl1 Zr1 C1 C5 168.74(7) .
C23 Zr1 C1 C5 -99.61(8) .
C3 Zr1 C1 C5 -77.74(7) .
C4 Zr1 C1 C5 -36.54(7) .
C22 Zr1 C1 C5 -53.28(8) .
C2 Zr1 C1 C5 -114.46(10) .
C21 Zr1 C1 C5 -7.72(10) .
C24 Zr1 C1 C5 -148.04(11) .
C25 Zr1 C1 C5 61.4(2) .
Cl2 Zr1 C1 C2 -175.15(6) .
Cl1 Zr1 C1 C2 -76.80(6) .
C23 Zr1 C1 C2 14.85(9) .
C3 Zr1 C1 C2 36.73(7) .
C4 Zr1 C1 C2 77.92(7) .
C22 Zr1 C1 C2 61.18(8) .
C5 Zr1 C1 C2 114.46(10) .
C21 Zr1 C1 C2 106.74(8) .
C24 Zr1 C1 C2 -33.58(14) .
C25 Zr1 C1 C2 175.87(18) .
Cl2 Zr1 C1 C6 -52.77(7) .
Cl1 Zr1 C1 C6 45.59(7) .
C23 Zr1 C1 C6 137.24(8) .
C3 Zr1 C1 C6 159.11(9) .
C4 Zr1 C1 C6 -159.70(9) .
C22 Zr1 C1 C6 -176.44(7) .
C2 Zr1 C1 C6 122.38(10) .
C5 Zr1 C1 C6 -123.15(11) .
C21 Zr1 C1 C6 -130.87(8) .
C24 Zr1 C1 C6 88.80(13) .
C25 Zr1 C1 C6 -61.7(2) .
C5 C1 C2 C3 0.90(12) .
C6 C1 C2 C3 -174.25(10) .
Zr1 C1 C2 C3 -64.49(8) .
C5 C1 C2 Zr1 65.38(7) .
C6 C1 C2 Zr1 -109.77(10) .
Cl2 Zr1 C2 C3 121.62(7) .
Cl1 Zr1 C2 C3 -145.50(7) .
C23 Zr1 C2 C3 -53.50(8) .
C4 Zr1 C2 C3 38.01(7) .
C22 Zr1 C2 C3 -19.08(8) .
C5 Zr1 C2 C3 78.66(8) .
C21 Zr1 C2 C3 -2.78(10) .
C24 Zr1 C2 C3 -79.47(8) .
C25 Zr1 C2 C3 -62.02(13) .
C1 Zr1 C2 C3 115.94(10) .
Cl2 Zr1 C2 C1 5.68(7) .
Cl1 Zr1 C2 C1 98.56(6) .
C23 Zr1 C2 C1 -169.45(7) .
C3 Zr1 C2 C1 -115.94(10) .
C4 Zr1 C2 C1 -77.94(7) .
C22 Zr1 C2 C1 -135.02(6) .
C5 Zr1 C2 C1 -37.29(6) .
C21 Zr1 C2 C1 -118.73(7) .
C24 Zr1 C2 C1 164.59(6) .
C25 Zr1 C2 C1 -177.96(9) .
C1 C2 C3 C4 -0.53(13) .
Zr1 C2 C3 C4 -67.00(8) .
C1 C2 C3 Zr1 66.47(8) .
Cl2 Zr1 C3 C2 -82.55(8) .
Cl1 Zr1 C3 C2 35.30(7) .
C23 Zr1 C3 C2 128.46(8) .
C4 Zr1 C3 C2 -114.08(10) .
C22 Zr1 C3 C2 161.95(8) .
C5 Zr1 C3 C2 -76.72(7) .
C21 Zr1 C3 C2 178.16(7) .
C24 Zr1 C3 C2 120.01(7) .
C25 Zr1 C3 C2 153.03(7) .
C1 Zr1 C3 C2 -36.51(6) .
Cl2 Zr1 C3 C4 31.53(8) .
Cl1 Zr1 C3 C4 149.38(6) .
C23 Zr1 C3 C4 -117.46(7) .
C22 Zr1 C3 C4 -83.97(7) .
C2 Zr1 C3 C4 114.08(10) .
C5 Zr1 C3 C4 37.36(6) .
C21 Zr1 C3 C4 -67.76(7) .
C24 Zr1 C3 C4 -125.91(7) .
C25 Zr1 C3 C4 -92.88(8) .
C1 Zr1 C3 C4 77.57(7) .
C2 C3 C4 C5 -0.05(13) .
Zr1 C3 C4 C5 -68.18(8) .
C2 C3 C4 Zr1 68.14(8) .
Cl2 Zr1 C4 C5 -42.74(7) .
Cl1 Zr1 C4 C5 71.94(8) .
C23 Zr1 C4 C5 177.55(7) .
C3 Zr1 C4 C5 114.07(9) .
C22 Zr1 C4 C5 -156.51(7) .
C2 Zr1 C4 C5 76.65(7) .
C21 Zr1 C4 C5 -127.60(7) .
C24 Zr1 C4 C5 -171.62(6) .
C25 Zr1 C4 C5 -130.58(7) .
C1 Zr1 C4 C5 36.29(6) .
Cl2 Zr1 C4 C3 -156.81(6) .
Cl1 Zr1 C4 C3 -42.13(8) .
C23 Zr1 C4 C3 63.48(7) .
C22 Zr1 C4 C3 89.42(7) .
C2 Zr1 C4 C3 -37.42(7) .
C5 Zr1 C4 C3 -114.07(9) .
C21 Zr1 C4 C3 118.33(7) .
C24 Zr1 C4 C3 74.32(8) .
C25 Zr1 C4 C3 115.35(7) .
C1 Zr1 C4 C3 -77.78(7) .
C3 C4 C5 C1 0.61(12) .
Zr1 C4 C5 C1 -65.94(7) .
C3 C4 C5 Zr1 66.55(8) .
C2 C1 C5 C4 -0.92(12) .
C6 C1 C5 C4 174.19(10) .
Zr1 C1 C5 C4 64.13(8) .
C2 C1 C5 Zr1 -65.06(7) .
C6 C1 C5 Zr1 110.06(10) .
Cl2 Zr1 C5 C4 137.59(7) .
Cl1 Zr1 C5 C4 -128.87(6) .
C23 Zr1 C5 C4 -3.26(9) .
C3 Zr1 C5 C4 -38.05(7) .
C22 Zr1 C5 C4 24.27(7) .
C2 Zr1 C5 C4 -78.84(7) .
C21 Zr1 C5 C4 58.94(7) .
C24 Zr1 C5 C4 21.57(16) .
C25 Zr1 C5 C4 78.81(9) .
C1 Zr1 C5 C4 -116.27(10) .
Cl2 Zr1 C5 C1 -106.14(6) .
Cl1 Zr1 C5 C1 -12.60(7) .
C23 Zr1 C5 C1 113.00(7) .
C3 Zr1 C5 C1 78.21(7) .
C4 Zr1 C5 C1 116.27(10) .
C22 Zr1 C5 C1 140.53(7) .
C2 Zr1 C5 C1 37.43(6) .
C21 Zr1 C5 C1 175.20(6) .
C24 Zr1 C5 C1 137.84(13) .
C25 Zr1 C5 C1 -164.92(7) .
C5 C1 C6 C14 28.93(14) .
C2 C1 C6 C14 -156.87(10) .
Zr1 C1 C6 C14 116.47(8) .
C5 C1 C6 C7 155.38(10) .
C2 C1 C6 C7 -30.42(14) .
Zr1 C1 C6 C7 -117.08(8) .
C1 C6 C7 C12 133.04(10) .
C14 C6 C7 C12 -97.99(11) .
C1 C6 C7 C8 -51.12(15) .
C14 C6 C7 C8 77.85(14) .
C12 C7 C8 C9 2.0(2) .
C6 C7 C8 C9 -173.91(13) .
C7 C8 C9 C10 -0.2(2) .
C8 C9 C10 C11 -1.2(2) .
C8 C9 C10 C13 177.98(15) .
C9 C10 C11 C12 0.85(19) .
C13 C10 C11 C12 -178.34(12) .
C8 C7 C12 C11 -2.33(17) .
C6 C7 C12 C11 173.70(10) .
C10 C11 C12 C7 0.94(18) .
C1 C6 C14 C15 -136.70(11) .
C7 C6 C14 C15 94.87(12) .
C1 C6 C14 C19 47.95(14) .
C7 C6 C14 C19 -80.48(13) .
C19 C14 C15 C16 0.95(19) .
C6 C14 C15 C16 -174.62(12) .
C14 C15 C16 C17 -0.4(2) .
C15 C16 C17 C18 -0.7(2) .
C15 C16 C17 C20 178.72(14) .
C16 C17 C18 C19 1.3(2) .
C20 C17 C18 C19 -178.12(14) .
C15 C14 C19 C18 -0.35(18) .
C6 C14 C19 C18 175.06(11) .
C17 C18 C19 C14 -0.8(2) .
Cl2 Zr1 C21 C22 -163.89(7) .
Cl1 Zr1 C21 C22 100.29(7) .
C23 Zr1 C21 C22 37.73(7) .
C3 Zr1 C21 C22 -30.59(8) .
C4 Zr1 C21 C22 -61.17(7) .
C2 Zr1 C21 C22 -29.00(9) .
C5 Zr1 C21 C22 -88.79(7) .
C24 Zr1 C21 C22 78.16(8) .
C25 Zr1 C21 C22 114.37(10) .
C1 Zr1 C21 C22 -84.31(9) .
Cl2 Zr1 C21 C25 81.75(7) .
Cl1 Zr1 C21 C25 -14.08(8) .
C23 Zr1 C21 C25 -76.63(8) .
C3 Zr1 C21 C25 -144.95(7) .
C4 Zr1 C21 C25 -175.54(7) .
C22 Zr1 C21 C25 -114.37(10) .
C2 Zr1 C21 C25 -143.37(7) .
C5 Zr1 C21 C25 156.84(7) .
C24 Zr1 C21 C25 -36.21(7) .
C1 Zr1 C21 C25 161.32(7) .
Cl2 Zr1 C21 C26 -39.52(9) .
Cl1 Zr1 C21 C26 -135.35(8) .
C23 Zr1 C21 C26 162.10(11) .
C3 Zr1 C21 C26 93.78(9) .
C4 Zr1 C21 C26 63.20(9) .
C22 Zr1 C21 C26 124.37(12) .
C2 Zr1 C21 C26 95.37(10) .
C5 Zr1 C21 C26 35.58(10) .
C24 Zr1 C21 C26 -157.47(11) .
C25 Zr1 C21 C26 -121.26(12) .
C1 Zr1 C21 C26 40.06(12) .
C25 C21 C22 C23 0.70(12) .
C26 C21 C22 C23 174.90(10) .
Zr1 C21 C22 C23 -65.91(8) .
C25 C21 C22 Zr1 66.61(7) .
C26 C21 C22 Zr1 -119.19(10) .
Cl2 Zr1 C22 C21 17.81(7) .
Cl1 Zr1 C22 C21 -106.99(6) .
C23 Zr1 C22 C21 -114.83(11) .
C3 Zr1 C22 C21 150.63(7) .
C4 Zr1 C22 C21 116.77(7) .
C2 Zr1 C22 C21 160.99(6) .
C5 Zr1 C22 C21 103.67(7) .
C24 Zr1 C22 C21 -77.33(8) .
C25 Zr1 C22 C21 -37.40(6) .
C1 Zr1 C22 C21 130.62(7) .
Cl2 Zr1 C22 C23 132.64(7) .
Cl1 Zr1 C22 C23 7.84(9) .
C3 Zr1 C22 C23 -94.53(8) .
C4 Zr1 C22 C23 -128.39(8) .
C2 Zr1 C22 C23 -84.18(8) .
C5 Zr1 C22 C23 -141.49(8) .
C21 Zr1 C22 C23 114.83(11) .
C24 Zr1 C22 C23 37.51(8) .
C25 Zr1 C22 C23 77.44(8) .
C1 Zr1 C22 C23 -114.55(8) .
C21 C22 C23 C24 -1.61(13) .
Zr1 C22 C23 C24 -69.22(8) .
C21 C22 C23 Zr1 67.61(7) .
Cl2 Zr1 C23 C24 45.97(9) .
Cl1 Zr1 C23 C24 -60.22(7) .
C3 Zr1 C23 C24 -165.77(7) .
C4 Zr1 C23 C24 164.66(7) .
C22 Zr1 C23 C24 113.58(10) .
C2 Zr1 C23 C24 -139.83(7) .
C5 Zr1 C23 C24 166.44(6) .
C21 Zr1 C23 C24 76.66(7) .
C25 Zr1 C23 C24 36.24(7) .
C1 Zr1 C23 C24 -148.02(7) .
Cl2 Zr1 C23 C22 -67.60(9) .
Cl1 Zr1 C23 C22 -173.79(7) .
C3 Zr1 C23 C22 80.65(8) .
C4 Zr1 C23 C22 51.08(8) .
C2 Zr1 C23 C22 106.59(8) .
C5 Zr1 C23 C22 52.87(9) .
C21 Zr1 C23 C22 -36.92(7) .
C24 Zr1 C23 C22 -113.58(10) .
C25 Zr1 C23 C22 -77.34(8) .
C1 Zr1 C23 C22 98.40(8) .
C22 C23 C24 C25 1.90(13) .
Zr1 C23 C24 C25 -65.70(8) .
C22 C23 C24 Zr1 67.61(8) .
Cl2 Zr1 C24 C25 -31.10(8) .
Cl1 Zr1 C24 C25 -126.04(8) .
C23 Zr1 C24 C25 115.91(11) .
C3 Zr1 C24 C25 131.64(8) .
C4 Zr1 C24 C25 95.79(9) .
C22 Zr1 C24 C25 77.47(8) .
C2 Zr1 C24 C25 167.81(7) .
C5 Zr1 C24 C25 80.62(16) .
C21 Zr1 C24 C25 36.80(7) .
C1 Zr1 C24 C25 -170.16(9) .
Cl2 Zr1 C24 C23 -147.01(6) .
Cl1 Zr1 C24 C23 118.04(7) .
C3 Zr1 C24 C23 15.73(8) .
C4 Zr1 C24 C23 -20.12(9) .
C22 Zr1 C24 C23 -38.45(7) .
C2 Zr1 C24 C23 51.90(9) .
C5 Zr1 C24 C23 -35.29(17) .
C21 Zr1 C24 C23 -79.12(8) .
C25 Zr1 C24 C23 -115.91(11) .
C1 Zr1 C24 C23 73.93(13) .
C23 C24 C25 C21 -1.48(13) .
Zr1 C24 C25 C21 -65.12(7) .
C23 C24 C25 Zr1 63.64(8) .
C22 C21 C25 C24 0.48(12) .
C26 C21 C25 C24 -174.00(10) .
Zr1 C21 C25 C24 65.46(8) .
C22 C21 C25 Zr1 -64.98(7) .
C26 C21 C25 Zr1 120.54(10) .
Cl2 Zr1 C25 C24 150.23(8) .
Cl1 Zr1 C25 C24 53.15(8) .
C23 Zr1 C25 C24 -36.84(8) .
C3 Zr1 C25 C24 -67.60(9) .
C4 Zr1 C25 C24 -110.45(8) .
C22 Zr1 C25 C24 -78.48(9) .
C2 Zr1 C25 C24 -26.62(14) .
C5 Zr1 C25 C24 -151.57(8) .
C21 Zr1 C25 C24 -115.98(11) .
C1 Zr1 C25 C24 159.33(17) .
Cl2 Zr1 C25 C21 -93.79(7) .
Cl1 Zr1 C25 C21 169.13(6) .
C23 Zr1 C25 C21 79.14(8) .
C3 Zr1 C25 C21 48.38(9) .
C4 Zr1 C25 C21 5.53(9) .
C22 Zr1 C25 C21 37.50(7) .
C2 Zr1 C25 C21 89.37(12) .
C5 Zr1 C25 C21 -35.59(10) .
C24 Zr1 C25 C21 115.98(11) .
C1 Zr1 C25 C21 -84.7(2) .
C22 C21 C26 C27 31.17(14) .
C25 C21 C26 C27 -155.55(10) .
Zr1 C21 C26 C27 -61.80(12) .
C22 C21 C26 C34 -93.55(13) .
C25 C21 C26 C34 79.73(13) .
Zr1 C21 C26 C34 173.47(7) .
C21 C26 C27 C32 101.99(12) .
C34 C26 C27 C32 -132.81(11) .
C21 C26 C27 C28 -77.40(13) .
C34 C26 C27 C28 47.80(14) .
C32 C27 C28 C29 -1.06(18) .
C26 C27 C28 C29 178.34(11) .
C27 C28 C29 C30 0.7(2) .
C28 C29 C30 C31 0.2(2) .
C28 C29 C30 C33 179.11(14) .
C29 C30 C31 C32 -0.6(2) .
C33 C30 C31 C32 -179.53(14) .
C28 C27 C32 C31 0.66(17) .
C26 C27 C32 C31 -178.75(11) .
C30 C31 C32 C27 0.2(2) .
C21 C26 C34 C35 16.31(15) .
C27 C26 C34 C35 -109.64(12) .
C21 C26 C34 C39 -167.62(11) .
C27 C26 C34 C39 66.44(13) .
C39 C34 C35 C36 -2.67(18) .
C26 C34 C35 C36 173.44(11) .
C34 C35 C36 C37 -0.8(2) .
C35 C36 C37 C38 3.88(19) .
C35 C36 C37 C40 -174.21(12) .
C36 C37 C38 C39 -3.60(19) .
C40 C37 C38 C39 174.47(12) .
C37 C38 C39 C34 0.2(2) .
C35 C34 C39 C38 2.94(18) .
C26 C34 C39 C38 -173.33(11) .
C41 C42 C43 C43 -177.1(2) 2_765
